data_2243062
loop_
_publ_author_name
'Mart\'inez-Cabrera, Miguel A.'
'Mac\'ias, Mario A.'
'Ferreira, Francisco'
'Pandolfi, Enrique'
'Bar\'ua, Javier'
'Suescun, Leopoldo'

_publ_section_title
;
 Crystal structure and Hirshfeld surface analysis of lapachol acetate 80
 years after its first synthesis
;
_journal_coeditor_code EX2023
_journal_issue 9
_journal_name_full 'Acta Crystallographica Section E'
_journal_page_first 1362
_journal_page_last 1366
_journal_paper_doi 10.1107/S2056989019011393
_journal_volume 75
_journal_year 2019
_chemical_formula_iupac 'C17 H16 O4'
_chemical_formula_moiety 'C17 H16 O4'
_chemical_formula_sum 'C17 H16 O4'
_chemical_formula_weight 284.30
_chemical_melting_point 352.0(10)
_chemical_name_common 'lapachol acetate'
_chemical_name_systematic
;
3-(3-Methylbut-2-enyl)-1,4-dioxonaphthalen-2-yl acetate
;
_space_group_crystal_system monoclinic
_space_group_IT_number 14
_space_group_name_Hall '-P 2yn'
_space_group_name_H-M_alt 'P 1 21/n 1'
_symmetry_space_group_name_Hall '-P 2yn'
_symmetry_space_group_name_H-M 'P 1 21/n 1'
_atom_sites_solution_hydrogens geom
_atom_sites_solution_primary dual
_atom_sites_solution_secondary difmap
_audit_creation_method SHELXL-2018/3
_cell_angle_alpha 90
_cell_angle_beta 92.943(4)
_cell_angle_gamma 90
_cell_formula_units_Z 4
_cell_length_a 12.0914(8)
_cell_length_b 9.4741(6)
_cell_length_c 12.7761(9)
_cell_measurement_reflns_used 7958
_cell_measurement_temperature 296(2)
_cell_measurement_theta_max 75.657
_cell_measurement_theta_min 4.9115
_cell_volume 1461.64(17)
_computing_cell_refinement
;
SAINT (Bruker, 2014)
;
_computing_data_collection
;
APEX2 (Bruker, 2014)
;
_computing_data_reduction
;
SAINT (Bruker, 2014)
;
_computing_molecular_graphics
;
Mercury (Macrae et al., 2008)
;
_computing_publication_material
;
publCIF (Westrip, 2010)
;
_computing_structure_refinement
;
SHELXL2018 (Sheldrick, 2015b)
;
_computing_structure_solution
;
SHELXT (Sheldrick, 2015a)
;
_diffrn_ambient_temperature 296(2)
_diffrn_detector_area_resol_mean 10.4167
_diffrn_measured_fraction_theta_full 0.986
_diffrn_measured_fraction_theta_max 0.946
_diffrn_measurement_device_type 'Bruker D8 Venture/Photon 100 CMOS'
_diffrn_measurement_method '\j and \w scans'
_diffrn_radiation_type CuK\a
_diffrn_radiation_wavelength 1.54178
_diffrn_reflns_av_R_equivalents 0.0378
_diffrn_reflns_av_unetI/netI 0.0445
_diffrn_reflns_limit_h_max 15
_diffrn_reflns_limit_h_min -13
_diffrn_reflns_limit_k_max 9
_diffrn_reflns_limit_k_min -11
_diffrn_reflns_limit_l_max 15
_diffrn_reflns_limit_l_min -16
_diffrn_reflns_number 7496
_diffrn_reflns_theta_full 67.679
_diffrn_reflns_theta_max 79.204
_diffrn_reflns_theta_min 4.911
_diffrn_source 'Cu Incoatec microsource'
_exptl_absorpt_coefficient_mu 0.754
_exptl_absorpt_correction_T_max 0.7542
_exptl_absorpt_correction_T_min 0.6543
_exptl_absorpt_correction_type multi-scan
_exptl_absorpt_process_details
;
(SADABS; Krause <i>et al.</i>, 2015)
;
_exptl_crystal_colour yellow
_exptl_crystal_density_diffrn 1.292
_exptl_crystal_description block
_exptl_crystal_F_000 600
_exptl_crystal_size_max 0.258
_exptl_crystal_size_mid 0.224
_exptl_crystal_size_min 0.176
_refine_diff_density_max 0.165
_refine_diff_density_min -0.164
_refine_ls_extinction_method none
_refine_ls_goodness_of_fit_ref 1.031
_refine_ls_hydrogen_treatment constr
_refine_ls_matrix_type full
_refine_ls_number_parameters 193
_refine_ls_number_reflns 2996
_refine_ls_number_restraints 0
_refine_ls_restrained_S_all 1.031
_refine_ls_R_factor_all 0.0812
_refine_ls_R_factor_gt 0.0479
_refine_ls_shift/su_max 0.000
_refine_ls_shift/su_mean 0.000
_refine_ls_structure_factor_coef Fsqd
_refine_ls_weighting_details 'w=1/[\s^2^(Fo^2^)+(0.0530P)^2^+0.3463P] where P=(Fo^2^+2Fc^2^)/3'
_refine_ls_weighting_scheme calc
_refine_ls_wR_factor_gt 0.1149
_refine_ls_wR_factor_ref 0.1356
_reflns_number_gt 1972
_reflns_number_total 2996
_reflns_threshold_expression 'I > 2\s(I)'
_cod_data_source_file ex2023sup1.cif
_cod_data_source_block I
_cod_database_code 2243062
_shelx_space_group_comment
;
The symmetry employed for this shelxl refinement is uniquely defined
by the following loop, which should always be used as a source of
symmetry information in preference to the above space-group names.
They are only intended as comments.
;
_shelx_estimated_absorpt_t_min 0.829
_shelx_estimated_absorpt_t_max 0.879

loop_
_space_group_symop_operation_xyz
'x, y, z'
'-x+1/2, y+1/2, -z+1/2'
'-x, -y, -z'
'x-1/2, -y-1/2, z-1/2'

loop_
_atom_site_type_symbol
_atom_site_label
_atom_site_fract_x
_atom_site_fract_y
_atom_site_fract_z
_atom_site_U_iso_or_equiv
_atom_site_adp_type
_atom_site_calc_flag
_atom_site_occupancy
_atom_site_disorder_assembly
_atom_site_disorder_group
O O1 0.22182(14) 0.34297(18) 0.34233(12) 0.0686(5) Uani d 1 . .
C C1 0.25877(15) 0.3726(2) 0.42998(15) 0.0468(5) Uani d 1 . .
O O2 0.17186(11) 0.16221(16) 0.49500(11) 0.0540(4) Uani d 1 . .
C C2 0.24117(15) 0.2761(2) 0.51890(15) 0.0441(5) Uani d 1 . .
O O3 0.30987(14) 0.05735(18) 0.41410(15) 0.0756(5) Uani d 1 . .
C C3 0.28099(15) 0.2973(2) 0.61720(15) 0.0443(5) Uani d 1 . .
O O4 0.39859(12) 0.43627(17) 0.72673(11) 0.0586(4) Uani d 1 . .
C C4 0.35332(15) 0.4218(2) 0.64003(14) 0.0440(5) Uani d 1 . .
C C5 0.42753(17) 0.6488(2) 0.57604(17) 0.0529(5) Uani d 1 . .
H H5 0.460252 0.663841 0.642578 0.063 Uiso calc 1 . .
C C6 0.43917(18) 0.7485(3) 0.49821(19) 0.0615(6) Uani d 1 . .
H H6 0.479948 0.830043 0.512619 0.074 Uiso calc 1 . .
C C7 0.39054(19) 0.7275(3) 0.39920(19) 0.0612(6) Uani d 1 . .
H H7 0.397581 0.795506 0.347504 0.073 Uiso calc 1 . .
C C8 0.33163(17) 0.6057(3) 0.37709(17) 0.0547(5) Uani d 1 . .
H H8 0.299507 0.591249 0.310242 0.066 Uiso calc 1 . .
C C9 0.32006(15) 0.5041(2) 0.45465(15) 0.0444(5) Uani d 1 . .
C C10 0.36737(15) 0.5268(2) 0.55524(15) 0.0426(4) Uani d 1 . .
C C11 0.26046(18) 0.1969(2) 0.70541(16) 0.0533(5) Uani d 1 . .
H H11A 0.260239 0.249275 0.770631 0.064 Uiso calc 1 . .
H H11B 0.188017 0.154157 0.693426 0.064 Uiso calc 1 . .
C C12 0.34630(17) 0.0828(2) 0.71541(16) 0.0505(5) Uani d 1 . .
H H12 0.350981 0.023269 0.657923 0.061 Uiso calc 1 . .
C C13 0.41622(17) 0.0566(2) 0.79619(16) 0.0510(5) Uani d 1 . .
C C14 0.4219(2) 0.1431(3) 0.89505(18) 0.0719(7) Uani d 1 . .
H H14A 0.412225 0.082669 0.954178 0.108 Uiso calc 1 . .
H H14B 0.364369 0.213071 0.891358 0.108 Uiso calc 1 . .
H H14C 0.492685 0.188880 0.902682 0.108 Uiso calc 1 . .
C C15 0.4952(2) -0.0652(3) 0.7946(2) 0.0684(7) Uani d 1 . .
H H15A 0.569682 -0.031304 0.805937 0.103 Uiso calc 1 . .
H H15B 0.487694 -0.111606 0.727755 0.103 Uiso calc 1 . .
H H15C 0.478890 -0.130827 0.848916 0.103 Uiso calc 1 . .
C C16 0.2148(2) 0.0591(2) 0.43364(17) 0.0557(5) Uani d 1 . .
C C17 0.1276(2) -0.0443(3) 0.3994(2) 0.0785(8) Uani d 0.79(3) A 1
H H17A 0.072901 0.001798 0.354279 0.118 Uiso calc 0.79(3) A 1
H H17B 0.093164 -0.081079 0.459726 0.118 Uiso calc 0.79(3) A 1
H H17C 0.160520 -0.120203 0.362194 0.118 Uiso calc 0.79(3) A 1
C C17' 0.1276(2) -0.0443(3) 0.3994(2) 0.0785(8) Uani d 0.21(3) A 2
H H17D 0.058095 -0.016088 0.425921 0.118 Uiso calc 0.21(3) A 2
H H17E 0.147328 -0.136138 0.426025 0.118 Uiso calc 0.21(3) A 2
H H17F 0.121161 -0.047259 0.324252 0.118 Uiso calc 0.21(3) A 2

loop_
_atom_site_aniso_label
_atom_site_aniso_U_11
_atom_site_aniso_U_22
_atom_site_aniso_U_33
_atom_site_aniso_U_12
_atom_site_aniso_U_13
_atom_site_aniso_U_23
O1 0.0903(12) 0.0652(12) 0.0484(8) -0.0047(9) -0.0162(8) 0.0054(8)
C1 0.0471(10) 0.0480(12) 0.0449(11) 0.0085(9) -0.0009(8) 0.0029(9)
O2 0.0536(8) 0.0488(9) 0.0596(8) -0.0054(7) 0.0025(7) -0.0014(7)
C2 0.0430(9) 0.0407(11) 0.0486(10) 0.0036(9) 0.0025(8) 0.0002(9)
O3 0.0664(10) 0.0607(12) 0.1004(13) 0.0026(9) 0.0100(9) -0.0191(10)
C3 0.0449(10) 0.0430(12) 0.0456(10) 0.0058(9) 0.0060(8) 0.0037(9)
O4 0.0653(9) 0.0646(11) 0.0452(8) 0.0030(8) -0.0055(7) -0.0027(7)
C4 0.0431(10) 0.0448(12) 0.0443(10) 0.0105(9) 0.0051(8) -0.0028(9)
C5 0.0557(12) 0.0456(13) 0.0581(12) 0.0034(10) 0.0095(10) -0.0063(11)
C6 0.0621(13) 0.0424(14) 0.0813(16) -0.0016(11) 0.0171(12) -0.0029(12)
C7 0.0673(14) 0.0464(14) 0.0715(15) 0.0066(11) 0.0198(12) 0.0138(12)
C8 0.0571(12) 0.0534(14) 0.0539(12) 0.0109(11) 0.0061(9) 0.0098(11)
C9 0.0457(10) 0.0428(12) 0.0452(10) 0.0088(9) 0.0065(8) 0.0049(9)
C10 0.0431(9) 0.0373(11) 0.0479(10) 0.0086(8) 0.0078(8) -0.0009(9)
C11 0.0566(12) 0.0559(14) 0.0479(11) -0.0022(10) 0.0067(9) 0.0092(10)
C12 0.0625(12) 0.0431(13) 0.0458(10) -0.0042(10) 0.0010(9) 0.0028(9)
C13 0.0543(11) 0.0490(13) 0.0494(11) -0.0102(10) -0.0005(9) 0.0040(10)
C14 0.0739(15) 0.086(2) 0.0545(13) -0.0051(14) -0.0078(11) -0.0076(13)
C15 0.0697(14) 0.0583(16) 0.0756(15) 0.0019(13) -0.0109(12) 0.0043(13)
C16 0.0658(13) 0.0453(13) 0.0556(12) -0.0005(11) -0.0019(10) 0.0025(10)
C17 0.0874(18) 0.0623(18) 0.0851(18) -0.0195(14) -0.0028(14) -0.0071(15)
C17' 0.0874(18) 0.0623(18) 0.0851(18) -0.0195(14) -0.0028(14) -0.0071(15)

loop_
_atom_type_symbol
_atom_type_description
_atom_type_scat_dispersion_real
_atom_type_scat_dispersion_imag
_atom_type_scat_source
C C 0.0181 0.0091 'International Tables Vol C Tables 4.2.6.8 and 6.1.1.4'
H H 0.0000 0.0000 'International Tables Vol C Tables 4.2.6.8 and 6.1.1.4'
O O 0.0492 0.0322 'International Tables Vol C Tables 4.2.6.8 and 6.1.1.4'

loop_
_geom_angle_atom_site_label_1
_geom_angle_atom_site_label_2
_geom_angle_atom_site_label_3
_geom_angle
O1 C1 C9 123.21(19)
O1 C1 C2 120.2(2)
C9 C1 C2 116.57(16)
C16 O2 C2 115.91(16)
C3 C2 O2 120.42(18)
C3 C2 C1 124.68(19)
O2 C2 C1 114.76(16)
C2 C3 C4 118.84(18)
C2 C3 C11 122.93(19)
C4 C3 C11 118.16(17)
O4 C4 C10 121.63(19)
O4 C4 C3 119.97(19)
C10 C4 C3 118.40(16)
C6 C5 C10 120.2(2)
C6 C5 H5 119.9
C10 C5 H5 119.9
C7 C6 C5 120.4(2)
C7 C6 H6 119.8
C5 C6 H6 119.8
C8 C7 C6 120.0(2)
C8 C7 H7 120.0
C6 C7 H7 120.0
C7 C8 C9 120.2(2)
C7 C8 H8 119.9
C9 C8 H8 119.9
C8 C9 C10 119.8(2)
C8 C9 C1 119.93(18)
C10 C9 C1 120.30(18)
C5 C10 C9 119.48(19)
C5 C10 C4 119.83(18)
C9 C10 C4 120.69(19)
C12 C11 C3 112.29(17)
C12 C11 H11A 109.1
C3 C11 H11A 109.1
C12 C11 H11B 109.1
C3 C11 H11B 109.1
H11A C11 H11B 107.9
C13 C12 C11 127.8(2)
C13 C12 H12 116.1
C11 C12 H12 116.1
C12 C13 C15 121.0(2)
C12 C13 C14 123.5(2)
C15 C13 C14 115.45(19)
C13 C14 H14A 109.5
C13 C14 H14B 109.5
H14A C14 H14B 109.5
C13 C14 H14C 109.5
H14A C14 H14C 109.5
H14B C14 H14C 109.5
C13 C15 H15A 109.5
C13 C15 H15B 109.5
H15A C15 H15B 109.5
C13 C15 H15C 109.5
H15A C15 H15C 109.5
H15B C15 H15C 109.5
O3 C16 O2 121.9(2)
O3 C16 C17' 127.4(2)
O2 C16 C17' 110.7(2)
O3 C16 C17 127.4(2)
O2 C16 C17 110.7(2)
C16 C17 H17A 109.5
C16 C17 H17B 109.5
H17A C17 H17B 109.5
C16 C17 H17C 109.5
H17A C17 H17C 109.5
H17B C17 H17C 109.5
C16 C17' H17D 109.5
C16 C17' H17E 109.5
H17D C17' H17E 109.5
C16 C17' H17F 109.5
H17D C17' H17F 109.5
H17E C17' H17F 109.5

loop_
_geom_bond_atom_site_label_1
_geom_bond_atom_site_label_2
_geom_bond_distance
O1 C1 1.217(2)
C1 C9 1.476(3)
C1 C2 1.482(3)
O2 C16 1.371(3)
O2 C2 1.391(2)
C2 C3 1.337(3)
O3 C16 1.189(3)
C3 C4 1.489(3)
C3 C11 1.505(3)
O4 C4 1.218(2)
C4 C10 1.487(3)
C5 C6 1.384(3)
C5 C10 1.384(3)
C5 H5 0.9300
C6 C7 1.382(3)
C6 H6 0.9300
C7 C8 1.377(3)
C7 H7 0.9300
C8 C9 1.394(3)
C8 H8 0.9300
C9 C10 1.396(3)
C11 C12 1.500(3)
C11 H11A 0.9700
C11 H11B 0.9700
C12 C13 1.324(3)
C12 H12 0.9300
C13 C15 1.499(3)
C13 C14 1.504(3)
C14 H14A 0.9600
C14 H14B 0.9600
C14 H14C 0.9600
C15 H15A 0.9600
C15 H15B 0.9600
C15 H15C 0.9600
C16 C17' 1.488(3)
C16 C17 1.488(3)
C17 H17A 0.9600
C17 H17B 0.9600
C17 H17C 0.9600
C17' H17D 0.9600
C17' H17E 0.9600
C17' H17F 0.9600

loop_
_geom_hbond_atom_site_label_D
_geom_hbond_atom_site_label_H
_geom_hbond_atom_site_label_A
_geom_hbond_site_symmetry_A
_geom_hbond_distance_DH
_geom_hbond_distance_HA
_geom_hbond_distance_DA
_geom_hbond_angle_DHA
C11 H11B O4 2_546 0.97 2.55 3.274(3) 131
C15 H15A O1 4_666 0.96 2.59 3.485(3) 156

loop_
_geom_torsion_atom_site_label_1
_geom_torsion_atom_site_label_2
_geom_torsion_atom_site_label_3
_geom_torsion_atom_site_label_4
_geom_torsion
C16 O2 C2 C3 -112.3(2)
C16 O2 C2 C1 71.8(2)
O1 C1 C2 C3 178.0(2)
C9 C1 C2 C3 -3.2(3)
O1 C1 C2 O2 -6.2(3)
C9 C1 C2 O2 172.54(16)
O2 C2 C3 C4 -178.93(16)
C1 C2 C3 C4 -3.4(3)
O2 C2 C3 C11 4.0(3)
C1 C2 C3 C11 179.59(18)
C2 C3 C4 O4 -173.37(18)
C11 C3 C4 O4 3.8(3)
C2 C3 C4 C10 7.2(3)
C11 C3 C4 C10 -175.65(17)
C10 C5 C6 C7 0.3(3)
C5 C6 C7 C8 -1.1(3)
C6 C7 C8 C9 0.6(3)
C7 C8 C9 C10 0.7(3)
C7 C8 C9 C1 -178.78(19)
O1 C1 C9 C8 4.2(3)
C2 C1 C9 C8 -174.46(17)
O1 C1 C9 C10 -175.23(19)
C2 C1 C9 C10 6.1(3)
C6 C5 C10 C9 1.0(3)
C6 C5 C10 C4 -178.70(18)
C8 C9 C10 C5 -1.5(3)
C1 C9 C10 C5 177.96(17)
C8 C9 C10 C4 178.22(17)
C1 C9 C10 C4 -2.3(3)
O4 C4 C10 C5 -4.1(3)
C3 C4 C10 C5 175.37(17)
O4 C4 C10 C9 176.20(18)
C3 C4 C10 C9 -4.4(3)
C2 C3 C11 C12 88.5(2)
C4 C3 C11 C12 -88.5(2)
C3 C11 C12 C13 118.3(2)
C11 C12 C13 C15 178.2(2)
C11 C12 C13 C14 -1.0(4)
C2 O2 C16 O3 9.9(3)
C2 O2 C16 C17' -170.81(18)
C2 O2 C16 C17 -170.81(18)

_cod_database_fobs_code 2243062
